data_2244225
loop_
_publ_author_name
'Wark, Stephen'
'Lyons, Megan J.'
'Slawin, Alexandra M. Z.'
'Harrison, William T. A.'

_publ_section_title
;
 Consistent zincophosphite 4-ring 'ladder' chain structural motif with
 isomeric ligands.
;
_journal_coeditor_code PK2681
_journal_issue 'Pt 4'
_journal_name_full 'Acta crystallographica. Section E, Crystallographic communications'
_journal_page_first 272
_journal_page_last 279
_journal_paper_doi 10.1107/S2056989023002062
_journal_volume 79
_journal_year 2023
_chemical_formula_iupac '[Zn (H P O3) (C6 H8 N2)], 0.5H2 O'
_chemical_formula_moiety '2(C6 H9 N2 O3 P Zn), H2 O'
_chemical_formula_sum 'C12 H20 N4 O7 P2 Zn2'
_chemical_formula_weight 525.00
_chemical_name_systematic
;
Poly[[(2-amino-3-methylpyridine)-\m~3~-phosphonato-zinc] hemihydrate]
;
_space_group_crystal_system monoclinic
_space_group_IT_number 15
_space_group_name_Hall '-C 2yc'
_space_group_name_H-M_alt 'C 1 2/c 1'
_atom_sites_solution_hydrogens mixed
_atom_sites_solution_primary direct
_audit_creation_method SHELXL-2018/3
_cell_angle_alpha 90
_cell_angle_beta 117.974(4)
_cell_angle_gamma 90
_cell_formula_units_Z 4
_cell_length_a 23.282(6)
_cell_length_b 5.19260(10)
_cell_length_c 17.738(5)
_cell_measurement_reflns_used 2870
_cell_measurement_temperature 93(2)
_cell_measurement_theta_max 27.4
_cell_measurement_theta_min 2.6
_cell_volume 1893.9(7)
_computing_cell_refinement
;
CrystalClear (Rigaku, 2015)
;
_computing_data_collection
;
CrystalClear (Rigaku, 2015)
;
_computing_data_reduction
;
CrystalClear (Rigaku, 2015)
;
_computing_molecular_graphics
;
ORTEP-3 for Windows (Farrugia, 2012)
;
_computing_publication_material
;
publCIF (Westrip, 2010)
;
_computing_structure_refinement
;
SHELXL-2018/3 (Sheldrick, 2015)
;
_computing_structure_solution
;
SHELXS-97 (Sheldrick, 2008)
;
_diffrn_ambient_temperature 93(2)
_diffrn_measured_fraction_theta_full 0.996
_diffrn_measured_fraction_theta_max 0.996
_diffrn_measurement_device_type 'Rigaku Pilatus 200K CCD'
_diffrn_measurement_method \w
_diffrn_radiation_type MoK\a
_diffrn_radiation_wavelength 0.71073
_diffrn_reflns_av_R_equivalents 0.0446
_diffrn_reflns_av_unetI/netI 0.0201
_diffrn_reflns_limit_h_max 28
_diffrn_reflns_limit_h_min -28
_diffrn_reflns_limit_k_max 6
_diffrn_reflns_limit_k_min -6
_diffrn_reflns_limit_l_max 21
_diffrn_reflns_limit_l_min -21
_diffrn_reflns_number 22221
_diffrn_reflns_theta_full 25.242
_diffrn_reflns_theta_max 25.340
_diffrn_reflns_theta_min 1.981
_exptl_absorpt_coefficient_mu 2.745
_exptl_absorpt_correction_T_max 1.000
_exptl_absorpt_correction_T_min 0.535
_exptl_absorpt_correction_type multi-scan
_exptl_absorpt_process_details
;
CrystalClear (Rigaku, 2015)
;
_exptl_crystal_colour colourless
_exptl_crystal_density_diffrn 1.841
_exptl_crystal_description plate
_exptl_crystal_F_000 1064
_exptl_crystal_size_max 0.200
_exptl_crystal_size_mid 0.020
_exptl_crystal_size_min 0.020
_refine_diff_density_max 0.271
_refine_diff_density_min -0.312
_refine_ls_extinction_method none
_refine_ls_goodness_of_fit_ref 1.041
_refine_ls_hydrogen_treatment mixed
_refine_ls_matrix_type full
_refine_ls_number_parameters 133
_refine_ls_number_reflns 1729
_refine_ls_number_restraints 0
_refine_ls_restrained_S_all 1.041
_refine_ls_R_factor_all 0.0179
_refine_ls_R_factor_gt 0.0171
_refine_ls_shift/su_max 0.001
_refine_ls_shift/su_mean 0.000
_refine_ls_structure_factor_coef Fsqd
_refine_ls_weighting_details 'w=1/[\s^2^(Fo^2^)+(0.0230P)^2^+2.3217P] where P=(Fo^2^+2Fc^2^)/3'
_refine_ls_weighting_scheme calc
_refine_ls_wR_factor_gt 0.0474
_refine_ls_wR_factor_ref 0.0477
_reflns_number_gt 1644
_reflns_number_total 1729
_reflns_threshold_expression 'I > 2\s(I)'
_cod_data_source_file pk2681sup1.cif
_cod_data_source_block I
_cod_depositor_comments 'Adding full bibliography for 2244225--2244229.cif.'
_cod_original_sg_symbol_H-M 'C 2/c'
_cod_database_code 2244225
_cod_database_fobs_code 2244225
_shelx_space_group_comment
;
The symmetry employed for this shelxl refinement is uniquely defined
by the following loop, which should always be used as a source of
symmetry information in preference to the above space-group names.
They are only intended as comments.
;
_shelx_estimated_absorpt_t_min 0.610
_shelx_estimated_absorpt_t_max 0.947

loop_
_space_group_symop_operation_xyz
'x, y, z'
'-x, y, -z+1/2'
'x+1/2, y+1/2, z'
'-x+1/2, y+1/2, -z+1/2'
'-x, -y, -z'
'x, -y, z-1/2'
'-x+1/2, -y+1/2, -z'
'x+1/2, -y+1/2, z-1/2'

loop_
_atom_site_type_symbol
_atom_site_label
_atom_site_fract_x
_atom_site_fract_y
_atom_site_fract_z
_atom_site_U_iso_or_equiv
_atom_site_adp_type
_atom_site_calc_flag
_atom_site_occupancy
_atom_site_disorder_assembly
_atom_site_disorder_group
Zn Zn1 0.57140(2) 0.80209(4) 0.58868(2) 0.01314(8) Uani d 1 . .
P P1 0.57761(2) 0.29299(8) 0.49128(3) 0.01281(11) Uani d 1 . .
H H1 0.623752 0.252550 0.469333 0.015 Uiso calc 1 . .
O O1 0.57635(6) 0.5813(2) 0.50423(8) 0.0230(3) Uani d 1 . .
O O2 0.51441(6) 0.1968(2) 0.41659(7) 0.0201(3) Uani d 1 . .
O O3 0.59745(6) 0.1434(2) 0.57337(7) 0.0202(3) Uani d 1 . .
C C1 0.62119(8) 0.5143(3) 0.75510(10) 0.0155(3) Uani d 1 . .
C C2 0.66659(8) 0.4595(3) 0.84181(10) 0.0178(4) Uani d 1 . .
C C3 0.72325(8) 0.6005(4) 0.87796(10) 0.0210(4) Uani d 1 . .
H H3 0.754671 0.567006 0.935325 0.025 Uiso calc 1 . .
C C4 0.73559(8) 0.7932(4) 0.83177(11) 0.0198(4) Uani d 1 . .
H H4 0.774780 0.890002 0.856994 0.024 Uiso calc 1 . .
C C5 0.68950(8) 0.8368(3) 0.74957(11) 0.0167(3) Uani d 1 . .
H H5 0.697186 0.967793 0.717992 0.020 Uiso calc 1 . .
C C6 0.65085(10) 0.2538(4) 0.88920(12) 0.0232(4) Uani d 1 . .
H H6A 0.609698 0.295572 0.888912 0.035 Uiso calc 1 . .
H H6B 0.685707 0.245000 0.948255 0.035 Uiso calc 1 . .
H H6C 0.646912 0.087146 0.861266 0.035 Uiso calc 1 . .
N N1 0.63290(7) 0.7007(3) 0.71073(9) 0.0146(3) Uani d 1 . .
N N2 0.56459(7) 0.3842(3) 0.71611(10) 0.0198(3) Uani d 1 . .
H H1N 0.5571(10) 0.268(4) 0.7377(14) 0.024 Uiso d 1 . .
H H2N 0.5404(10) 0.394(4) 0.6633(13) 0.024 Uiso d 1 . .
O O4 0.500000 0.0486(4) 0.250000 0.0216(4) Uani d 1 . .
H H1O 0.5071(11) 0.136(4) 0.2897(12) 0.026 Uiso d 1 . .

loop_
_atom_site_aniso_label
_atom_site_aniso_U_11
_atom_site_aniso_U_22
_atom_site_aniso_U_33
_atom_site_aniso_U_12
_atom_site_aniso_U_13
_atom_site_aniso_U_23
Zn1 0.01503(12) 0.01152(13) 0.01196(12) 0.00098(7) 0.00558(9) 0.00153(7)
P1 0.0145(2) 0.0111(2) 0.0136(2) 0.00076(16) 0.00731(18) 0.00110(15)
O1 0.0414(8) 0.0122(7) 0.0254(6) 0.0024(6) 0.0239(6) 0.0024(5)
O2 0.0155(6) 0.0297(8) 0.0135(6) 0.0022(5) 0.0056(5) -0.0024(5)
O3 0.0264(7) 0.0123(6) 0.0157(6) -0.0028(5) 0.0047(5) 0.0016(5)
C1 0.0194(8) 0.0134(8) 0.0171(8) 0.0051(7) 0.0112(7) 0.0015(7)
C2 0.0227(8) 0.0166(9) 0.0168(8) 0.0083(7) 0.0116(7) 0.0041(7)
C3 0.0200(9) 0.0248(10) 0.0147(8) 0.0086(8) 0.0053(7) 0.0037(7)
C4 0.0149(8) 0.0211(10) 0.0216(9) 0.0014(7) 0.0072(7) -0.0008(7)
C5 0.0162(8) 0.0160(9) 0.0196(8) 0.0016(7) 0.0100(7) 0.0018(7)
C6 0.0305(10) 0.0227(10) 0.0192(9) 0.0071(8) 0.0141(8) 0.0073(7)
N1 0.0149(7) 0.0145(8) 0.0142(7) 0.0019(5) 0.0067(6) 0.0023(5)
N2 0.0213(8) 0.0189(8) 0.0189(7) -0.0026(7) 0.0093(6) 0.0067(7)
O4 0.0314(10) 0.0168(10) 0.0210(9) 0.000 0.0161(8) 0.000

loop_
_atom_type_symbol
_atom_type_description
_atom_type_scat_dispersion_real
_atom_type_scat_dispersion_imag
_atom_type_scat_source
C C 0.0033 0.0016 'International Tables Vol C Tables 4.2.6.8 and 6.1.1.4'
H H 0.0000 0.0000 'International Tables Vol C Tables 4.2.6.8 and 6.1.1.4'
N N 0.0061 0.0033 'International Tables Vol C Tables 4.2.6.8 and 6.1.1.4'
O O 0.0106 0.0060 'International Tables Vol C Tables 4.2.6.8 and 6.1.1.4'
P P 0.1023 0.0942 'International Tables Vol C Tables 4.2.6.8 and 6.1.1.4'
Zn Zn 0.2839 1.4301 'International Tables Vol C Tables 4.2.6.8 and 6.1.1.4'

loop_
_geom_angle_atom_site_label_1
_geom_angle_atom_site_label_2
_geom_angle_atom_site_label_3
_geom_angle_site_symmetry_1
_geom_angle_site_symmetry_3
_geom_angle
_geom_angle_publ_flag
O1 Zn1 O3 . 1_565 107.36(5) ?
O1 Zn1 O2 . 5_666 113.32(5) ?
O3 Zn1 O2 1_565 5_666 111.79(5) ?
O1 Zn1 N1 . . 113.89(6) ?
O3 Zn1 N1 1_565 . 106.10(5) ?
O2 Zn1 N1 5_666 . 104.23(5) ?
O1 P1 O3 . . 112.24(7) ?
O1 P1 O2 . . 111.98(7) ?
O3 P1 O2 . . 113.57(7) ?
O1 P1 H1 . . 106.1 ?
O3 P1 H1 . . 106.1 ?
O2 P1 H1 . . 106.1 ?
P1 O1 Zn1 . . 135.67(7) ?
P1 O2 Zn1 . 5_666 125.89(7) ?
P1 O3 Zn1 . 1_545 129.00(7) ?
N2 C1 N1 . . 118.38(15) ?
N2 C1 C2 . . 120.29(15) ?
N1 C1 C2 . . 121.32(15) ?
C3 C2 C1 . . 117.33(15) ?
C3 C2 C6 . . 123.23(15) ?
C1 C2 C6 . . 119.44(16) ?
C2 C3 C4 . . 121.36(15) ?
C2 C3 H3 . . 119.3 ?
C4 C3 H3 . . 119.3 ?
C5 C4 C3 . . 117.90(16) ?
C5 C4 H4 . . 121.1 ?
C3 C4 H4 . . 121.1 ?
N1 C5 C4 . . 122.92(16) ?
N1 C5 H5 . . 118.5 ?
C4 C5 H5 . . 118.5 ?
C2 C6 H6A . . 109.5 ?
C2 C6 H6B . . 109.5 ?
H6A C6 H6B . . 109.5 ?
C2 C6 H6C . . 109.5 ?
H6A C6 H6C . . 109.5 ?
H6B C6 H6C . . 109.5 ?
C1 N1 C5 . . 119.16(14) ?
C1 N1 Zn1 . . 124.96(11) ?
C5 N1 Zn1 . . 115.87(11) ?
C1 N2 H1N . . 121.9(16) ?
C1 N2 H2N . . 121.7(14) ?
H1N N2 H2N . . 114(2) ?
H1O O4 H1O . 2_655 109(3) ?

loop_
_geom_bond_atom_site_label_1
_geom_bond_atom_site_label_2
_geom_bond_site_symmetry_2
_geom_bond_distance
_geom_bond_publ_flag
Zn1 O1 . 1.9324(12) ?
Zn1 O3 1_565 1.9333(13) ?
Zn1 O2 5_666 1.9557(13) ?
Zn1 N1 . 2.0262(14) ?
P1 O1 . 1.5167(13) ?
P1 O3 . 1.5183(12) ?
P1 O2 . 1.5301(13) ?
P1 H1 . 1.3200 ?
C1 N2 . 1.348(2) ?
C1 N1 . 1.353(2) ?
C1 C2 . 1.428(2) ?
C2 C3 . 1.376(3) ?
C2 C6 . 1.507(2) ?
C3 C4 . 1.405(3) ?
C3 H3 . 0.9500 ?
C4 C5 . 1.364(2) ?
C4 H4 . 0.9500 ?
C5 N1 . 1.363(2) ?
C5 H5 . 0.9500 ?
C6 H6A . 0.9800 ?
C6 H6B . 0.9800 ?
C6 H6C . 0.9800 ?
N2 H1N . 0.78(2) ?
N2 H2N . 0.84(2) ?
O4 H1O . 0.79(2) ?
O4 H1O 2_655 0.79(2) ?

loop_
_geom_hbond_atom_site_label_D
_geom_hbond_atom_site_label_H
_geom_hbond_atom_site_label_A
_geom_hbond_site_symmetry_A
_geom_hbond_distance_DH
_geom_hbond_distance_HA
_geom_hbond_distance_DA
_geom_hbond_angle_DHA
_geom_hbond_publ_flag
N2 H1N O4 5_656 0.78(2) 2.19(2) 2.919(2) 157(2) yes
N2 H2N O2 5_666 0.84(2) 2.54(2) 3.098(2) 124.8(18) yes
O4 H1O O2 . 0.79(2) 2.199(19) 2.9165(15) 152(2) yes

loop_
_geom_torsion_atom_site_label_1
_geom_torsion_atom_site_label_2
_geom_torsion_atom_site_label_3
_geom_torsion_atom_site_label_4
_geom_torsion_site_symmetry_1
_geom_torsion_site_symmetry_2
_geom_torsion_site_symmetry_3
_geom_torsion_site_symmetry_4
_geom_torsion
_geom_torsion_publ_flag
O3 P1 O1 Zn1 . . . . -19.79(15) ?
O2 P1 O1 Zn1 . . . . 109.32(12) ?
O1 P1 O2 Zn1 . . . 5_666 -65.88(11) ?
O3 P1 O2 Zn1 . . . 5_666 62.53(11) ?
O1 P1 O3 Zn1 . . . 1_545 148.87(9) ?
O2 P1 O3 Zn1 . . . 1_545 20.58(12) ?
N2 C1 C2 C3 . . . . -179.58(16) ?
N1 C1 C2 C3 . . . . -1.1(2) ?
N2 C1 C2 C6 . . . . 0.3(2) ?
N1 C1 C2 C6 . . . . 178.77(15) ?
C1 C2 C3 C4 . . . . 0.8(3) ?
C6 C2 C3 C4 . . . . -179.11(16) ?
C2 C3 C4 C5 . . . . 0.0(3) ?
C3 C4 C5 N1 . . . . -0.6(3) ?
N2 C1 N1 C5 . . . . 179.08(15) ?
C2 C1 N1 C5 . . . . 0.6(2) ?
N2 C1 N1 Zn1 . . . . 0.1(2) ?
C2 C1 N1 Zn1 . . . . -178.42(11) ?
C4 C5 N1 C1 . . . . 0.3(2) ?
C4 C5 N1 Zn1 . . . . 179.41(13) ?
